data_1568622
loop_
_publ_author_name
'Dai, Yuyang'
'Xie, Zhuofeng'
'Bao, Manling'
'Liu, Chunmeng'
'Su, Yuanting'

_publ_section_title
;
 Multiple stable redox states and tunable ground states <i>via</i> the
 marriage of viologens and Chichibabin's hydrocarbon.
;
_journal_issue 13
_journal_name_full 'Chemical science'
_journal_page_first 3548
_journal_page_last 3553
_journal_paper_doi 10.1039/d3sc00102d
_journal_volume 14
_journal_year 2023
_chemical_formula_moiety 'C62 H80 B2 N6, C6 H6'
_chemical_formula_sum 'C68 H86 B2 N6'
_chemical_formula_weight 1009.04
_space_group_crystal_system triclinic
_space_group_IT_number 2
_space_group_name_Hall '-P 1'
_space_group_name_H-M_alt 'P -1'
_atom_sites_solution_hydrogens geom
_atom_sites_solution_primary dual
_audit_creation_date 2021-12-05
_audit_creation_method
;
Olex2 1.2
(compiled 2018.05.29 svn.r3508 for OlexSys, GUI svn.r5506)
;
_audit_update_record
;
2022-09-07 deposited with the CCDC.	2023-02-28 downloaded from the CCDC.
;
_cell_angle_alpha 69.242(2)
_cell_angle_beta 84.549(2)
_cell_angle_gamma 77.162(2)
_cell_formula_units_Z 1
_cell_length_a 9.3498(8)
_cell_length_b 11.4321(10)
_cell_length_c 15.5813(14)
_cell_measurement_reflns_used 9333
_cell_measurement_temperature 131(2)
_cell_measurement_theta_max 53.86
_cell_measurement_theta_min 5.02
_cell_volume 1518.2(2)
_computing_cell_refinement 'SAINT V8.40A (?, 2016)'
_computing_data_reduction 'SAINT V8.40A (?, 2016)'
_computing_molecular_graphics 'Olex2 (Dolomanov et al., 2009)'
_computing_publication_material 'Olex2 (Dolomanov et al., 2009)'
_computing_structure_refinement 'ShelXL (Sheldrick, 2015)'
_computing_structure_solution 'ShelXT (Sheldrick, 2015)'
_diffrn_ambient_temperature 131.0
_diffrn_measured_fraction_theta_full 0.961
_diffrn_measured_fraction_theta_max 0.959
_diffrn_measurement_device_type 'Bruker APEX-II CCD'
_diffrn_measurement_method '\f and \w scans'
_diffrn_radiation_type GaK\a
_diffrn_radiation_wavelength 1.34139
_diffrn_reflns_av_R_equivalents 0.0466
_diffrn_reflns_av_unetI/netI 0.0437
_diffrn_reflns_Laue_measured_fraction_full 0.961
_diffrn_reflns_Laue_measured_fraction_max 0.959
_diffrn_reflns_limit_h_max 10
_diffrn_reflns_limit_h_min -11
_diffrn_reflns_limit_k_max 13
_diffrn_reflns_limit_k_min -13
_diffrn_reflns_limit_l_max 18
_diffrn_reflns_limit_l_min -18
_diffrn_reflns_number 22537
_diffrn_reflns_point_group_measured_fraction_full 0.961
_diffrn_reflns_point_group_measured_fraction_max 0.959
_diffrn_reflns_theta_full 53.594
_diffrn_reflns_theta_max 53.964
_diffrn_reflns_theta_min 5.019
_diffrn_standards_number 0
_exptl_absorpt_coefficient_mu 0.310
_exptl_absorpt_correction_T_max 0.7506
_exptl_absorpt_correction_T_min 0.6078
_exptl_absorpt_correction_type none
_exptl_absorpt_process_details
;
SADABS-2016/2 (Bruker,2016/2) was used for absorption correction.
wR2(int) was 0.1238 before and 0.0722 after correction.
The Ratio of minimum to maximum transmission is 0.8098.
The \l/2 correction factor is Not present.
;
_exptl_crystal_colour orange
_exptl_crystal_density_diffrn 1.104
_exptl_crystal_description block
_exptl_crystal_F_000 546
_exptl_crystal_size_max 0.15
_exptl_crystal_size_mid 0.12
_exptl_crystal_size_min 0.10
_refine_diff_density_max 0.451
_refine_diff_density_min -0.378
_refine_diff_density_rms 0.041
_refine_ls_extinction_method none
_refine_ls_goodness_of_fit_ref 1.043
_refine_ls_hydrogen_treatment constr
_refine_ls_matrix_type full
_refine_ls_number_parameters 351
_refine_ls_number_reflns 5342
_refine_ls_number_restraints 6
_refine_ls_restrained_S_all 1.045
_refine_ls_R_factor_all 0.0567
_refine_ls_R_factor_gt 0.0550
_refine_ls_shift/su_max 0.000
_refine_ls_shift/su_mean 0.000
_refine_ls_structure_factor_coef Fsqd
_refine_ls_weighting_details 'w=1/[\s^2^(Fo^2^)+(0.0659P)^2^+0.6760P] where P=(Fo^2^+2Fc^2^)/3'
_refine_ls_weighting_scheme calc
_refine_ls_wR_factor_gt 0.1395
_refine_ls_wR_factor_ref 0.1410
_reflns_Friedel_coverage 0.000
_reflns_number_gt 5080
_reflns_number_total 5342
_reflns_threshold_expression 'I > 2\s(I)'
_cod_data_source_file d3sc00102d2.cif
_cod_data_source_block 1
_cod_depositor_comments 'Adding full bibliography for 1568622--1568625.cif.'
_cod_database_code 1568622
_shelx_shelxl_version_number 2018/3
_shelx_space_group_comment
;
The symmetry employed for this shelxl refinement is uniquely defined
by the following loop, which should always be used as a source of
symmetry information in preference to the above space-group names.
They are only intended as comments.
;
_olex2_refinement_description
;
1. Fixed Uiso
 At 1.2 times of:
  All C(H) groups
 At 1.5 times of:
  All C(H,H,H) groups
2. Restrained distances
 C34_$1-C33 = C34_$1-C32_$1 = C33_$1-C32_$1 = C34-C33_$1 = C34-C32 = C33-C32
 1.395 with sigma of 0.001
3.a Ternary CH refined with riding coordinates:
 C29(H29), C26(H26), C20(H20), C23(H23)
3.b Aromatic/amide H refined with riding coordinates:
 C13(H13), C18(H18), C19(H19), C14(H14), C16(H16), C15(H15), C11(H11), C9(H9),
 C3(H3), C5(H5), C4(H4), C10(H10), C34(H34), C32(H32), C33(H33)
3.c Idealised Me refined as rotating group:
 C30(H30A,H30B,H30C), C22(H22A,H22B,H22C), C31(H31A,H31B,H31C), C21(H21A,H21B,
 H21C), C24(H24A,H24B,H24C), C25(H25A,H25B,H25C), C27(H27A,H27B,H27C), C28(H28A,
 H28B,H28C)
;
_olex2_submission_special_instructions 'No special instructions were received'

loop_
_space_group_symop_operation_xyz
'x, y, z'
'-x, -y, -z'

loop_
_atom_site_label
_atom_site_type_symbol
_atom_site_fract_x
_atom_site_fract_y
_atom_site_fract_z
_atom_site_U_iso_or_equiv
_atom_site_adp_type
_atom_site_occupancy
_atom_site_site_symmetry_order
_atom_site_calc_flag
_atom_site_refinement_flags_posn
_atom_site_refinement_flags_adp
_atom_site_refinement_flags_occupancy
_atom_site_disorder_assembly
_atom_site_disorder_group
N1 N 0.15753(11) 0.47431(10) 0.21424(7) 0.0196(2) Uani 1 1 d . . . . .
N3 N 0.15545(12) 0.24447(10) 0.32750(7) 0.0210(3) Uani 1 1 d . . . . .
N2 N 0.36594(12) 0.32296(10) 0.21929(7) 0.0206(3) Uani 1 1 d . . . . .
C1 C 0.02514(14) 0.55095(12) 0.23561(9) 0.0211(3) Uani 1 1 d . . . . .
C17 C 0.03040(13) 0.04652(12) 0.46715(8) 0.0198(3) Uani 1 1 d . . . . .
C13 C 0.26390(14) 0.53103(13) 0.15346(9) 0.0227(3) Uani 1 1 d . . . . .
H13 H 0.251294 0.618674 0.116267 0.027 Uiso 1 1 calc R . . . .
C18 C 0.14237(14) 0.02186(12) 0.40084(9) 0.0226(3) Uani 1 1 d . . . . .
H18 H 0.176961 -0.063715 0.402817 0.027 Uiso 1 1 calc R . . . .
C7 C 0.49037(14) 0.22134(12) 0.25358(9) 0.0218(3) Uani 1 1 d . . . . .
C19 C 0.19906(14) 0.11502(12) 0.33683(9) 0.0233(3) Uani 1 1 d . . . . .
H19 H 0.272369 0.092023 0.295845 0.028 Uiso 1 1 calc R . . . .
C14 C 0.38579(14) 0.44221(13) 0.15617(9) 0.0226(3) Uani 1 1 d . . . . .
H14 H 0.472637 0.457358 0.120835 0.027 Uiso 1 1 calc R . . . .
C16 C -0.01033(14) 0.18172(12) 0.45607(9) 0.0223(3) Uani 1 1 d . . . . .
H16 H -0.081585 0.207257 0.497094 0.027 Uiso 1 1 calc R . . . .
C8 C 0.55263(15) 0.14367(13) 0.20188(9) 0.0251(3) Uani 1 1 d . . . . .
C12 C 0.54892(15) 0.20415(13) 0.33833(9) 0.0252(3) Uani 1 1 d . . . . .
C15 C 0.04817(14) 0.27156(12) 0.39066(9) 0.0228(3) Uani 1 1 d . . . . .
H15 H 0.015227 0.358013 0.386941 0.027 Uiso 1 1 calc R . . . .
C2 C 0.03255(16) 0.61454(13) 0.29698(9) 0.0255(3) Uani 1 1 d . . . . .
C6 C -0.10698(15) 0.55846(13) 0.19668(9) 0.0259(3) Uani 1 1 d . . . . .
C11 C 0.67412(16) 0.10965(15) 0.36798(10) 0.0320(3) Uani 1 1 d . . . . .
H11 H 0.715602 0.096461 0.424838 0.038 Uiso 1 1 calc R . . . .
C29 C 0.48620(16) 0.15742(15) 0.11243(10) 0.0312(3) Uani 1 1 d . . . . .
H29 H 0.392763 0.222753 0.103562 0.037 Uiso 1 1 calc R . . . .
C26 C 0.48149(16) 0.28427(15) 0.39744(10) 0.0304(3) Uani 1 1 d . . . . .
H26 H 0.389195 0.340883 0.367053 0.036 Uiso 1 1 calc R . . . .
C9 C 0.67820(16) 0.05081(14) 0.23457(10) 0.0307(3) Uani 1 1 d . . . . .
H9 H 0.722474 -0.002152 0.200138 0.037 Uiso 1 1 calc R . . . .
C3 C -0.09842(17) 0.68416(14) 0.32071(10) 0.0326(3) Uani 1 1 d . . . . .
H3 H -0.096565 0.727671 0.362316 0.039 Uiso 1 1 calc R . . . .
C5 C -0.23420(16) 0.62936(15) 0.22295(10) 0.0330(3) Uani 1 1 d . . . . .
H5 H -0.325486 0.635631 0.197886 0.040 Uiso 1 1 calc R . . . .
C4 C -0.22999(17) 0.69049(15) 0.28459(11) 0.0350(4) Uani 1 1 d . . . . .
H4 H -0.318105 0.737055 0.302142 0.042 Uiso 1 1 calc R . . . .
C20 C 0.17697(17) 0.60879(15) 0.33724(10) 0.0322(3) Uani 1 1 d . . . . .
H20 H 0.255514 0.552587 0.313265 0.039 Uiso 1 1 calc R . . . .
C23 C -0.11211(16) 0.49217(17) 0.12826(11) 0.0350(4) Uani 1 1 d . . . . .
H23 H -0.010701 0.475671 0.102291 0.042 Uiso 1 1 calc R . . . .
C10 C 0.73946(17) 0.03462(15) 0.31672(11) 0.0342(4) Uani 1 1 d . . . . .
H10 H 0.826168 -0.027952 0.337662 0.041 Uiso 1 1 calc R . . . .
B1 B 0.22077(16) 0.34169(14) 0.25763(10) 0.0202(3) Uani 1 1 d . . . . .
C30 C 0.5877(2) 0.20470(19) 0.03060(11) 0.0442(4) Uani 1 1 d . . . . .
H30A H 0.606774 0.287001 0.027524 0.066 Uiso 1 1 calc GR . . . .
H30B H 0.540968 0.215073 -0.026066 0.066 Uiso 1 1 calc GR . . . .
H30C H 0.680522 0.142398 0.037767 0.066 Uiso 1 1 calc GR . . . .
C22 C 0.1752(2) 0.54917(17) 0.44213(11) 0.0407(4) Uani 1 1 d . . . . .
H22A H 0.095876 0.599877 0.467620 0.061 Uiso 1 1 calc GR . . . .
H22B H 0.269374 0.547818 0.465643 0.061 Uiso 1 1 calc GR . . . .
H22C H 0.159340 0.461666 0.460237 0.061 Uiso 1 1 calc GR . . . .
C31 C 0.4486(2) 0.03133(19) 0.11677(13) 0.0478(4) Uani 1 1 d . . . . .
H31A H 0.539186 -0.033070 0.121639 0.072 Uiso 1 1 calc GR . . . .
H31B H 0.397434 0.044871 0.060937 0.072 Uiso 1 1 calc GR . . . .
H31C H 0.385246 0.001710 0.170487 0.072 Uiso 1 1 calc GR . . . .
C21 C 0.2156(2) 0.74090(18) 0.30545(14) 0.0492(5) Uani 1 1 d . . . . .
H21A H 0.225575 0.772815 0.238378 0.074 Uiso 1 1 calc GR . . . .
H21B H 0.308430 0.734955 0.332638 0.074 Uiso 1 1 calc GR . . . .
H21C H 0.137602 0.799659 0.324958 0.074 Uiso 1 1 calc GR . . . .
C24 C -0.1569(2) 0.36302(18) 0.17456(14) 0.0524(5) Uani 1 1 d . . . . .
H24A H -0.088892 0.309167 0.224027 0.079 Uiso 1 1 calc GR . . . .
H24B H -0.153875 0.321039 0.129229 0.079 Uiso 1 1 calc GR . . . .
H24C H -0.256679 0.376093 0.200087 0.079 Uiso 1 1 calc GR . . . .
C25 C -0.2132(2) 0.5748(2) 0.04821(12) 0.0502(5) Uani 1 1 d . . . . .
H25A H -0.314665 0.588376 0.071028 0.075 Uiso 1 1 calc GR . . . .
H25B H -0.205775 0.531667 0.003217 0.075 Uiso 1 1 calc GR . . . .
H25C H -0.183941 0.657446 0.019028 0.075 Uiso 1 1 calc GR . . . .
C27 C 0.4376(3) 0.1997(2) 0.49247(14) 0.0730(7) Uani 1 1 d . . . . .
H27A H 0.374968 0.145295 0.485719 0.109 Uiso 1 1 calc GR . . . .
H27B H 0.383812 0.253592 0.526635 0.109 Uiso 1 1 calc GR . . . .
H27C H 0.525960 0.145952 0.525901 0.109 Uiso 1 1 calc GR . . . .
C34 C 0.9731(3) -0.1023(2) 0.07317(17) 0.0858(10) Uani 1 1 d D . . . .
H34 H 0.953873 -0.174028 0.123551 0.103 Uiso 1 1 calc R . . . .
C28 C 0.5802(2) 0.3703(3) 0.4013(2) 0.0757(8) Uani 1 1 d . . . . .
H28A H 0.673221 0.318184 0.429297 0.114 Uiso 1 1 calc GR . . . .
H28B H 0.532283 0.422553 0.438041 0.114 Uiso 1 1 calc GR . . . .
H28C H 0.599066 0.426152 0.338897 0.114 Uiso 1 1 calc GR . . . .
C32 C 1.0106(3) -0.0020(3) 0.09097(16) 0.0881(9) Uani 1 1 d D . . . .
H32 H 1.017632 -0.004285 0.151991 0.106 Uiso 1 1 calc R . . . .
C33 C 1.0375(3) 0.1018(2) 0.01554(19) 0.0931(10) Uani 1 1 d D . . . .
H33 H 1.063061 0.172464 0.024634 0.112 Uiso 1 1 calc R . . . .

loop_
_atom_site_aniso_label
_atom_site_aniso_U_11
_atom_site_aniso_U_22
_atom_site_aniso_U_33
_atom_site_aniso_U_23
_atom_site_aniso_U_13
_atom_site_aniso_U_12
N1 0.0182(5) 0.0204(5) 0.0193(5) -0.0052(4) 0.0000(4) -0.0048(4)
N3 0.0205(5) 0.0198(5) 0.0212(5) -0.0058(4) 0.0024(4) -0.0046(4)
N2 0.0177(5) 0.0217(5) 0.0198(5) -0.0038(4) -0.0002(4) -0.0045(4)
C1 0.0224(7) 0.0174(6) 0.0198(6) -0.0029(5) 0.0010(5) -0.0032(5)
C17 0.0175(6) 0.0213(6) 0.0202(6) -0.0061(5) -0.0020(5) -0.0040(5)
C13 0.0246(7) 0.0224(6) 0.0195(6) -0.0030(5) 0.0007(5) -0.0091(5)
C18 0.0228(7) 0.0200(6) 0.0246(6) -0.0079(5) 0.0015(5) -0.0041(5)
C7 0.0168(6) 0.0233(6) 0.0227(6) -0.0042(5) 0.0007(5) -0.0059(5)
C19 0.0225(7) 0.0228(7) 0.0249(7) -0.0097(5) 0.0039(5) -0.0045(5)
C14 0.0207(6) 0.0265(7) 0.0196(6) -0.0047(5) 0.0018(5) -0.0092(5)
C16 0.0210(6) 0.0226(6) 0.0226(6) -0.0079(5) 0.0032(5) -0.0039(5)
C8 0.0220(7) 0.0272(7) 0.0252(7) -0.0079(5) 0.0022(5) -0.0061(5)
C12 0.0215(7) 0.0278(7) 0.0255(7) -0.0075(6) -0.0017(5) -0.0053(5)
C15 0.0227(7) 0.0206(6) 0.0241(7) -0.0080(5) 0.0022(5) -0.0033(5)
C2 0.0297(7) 0.0208(6) 0.0244(7) -0.0062(5) 0.0004(5) -0.0048(5)
C6 0.0227(7) 0.0283(7) 0.0239(7) -0.0060(5) 0.0005(5) -0.0047(5)
C11 0.0276(7) 0.0349(8) 0.0301(7) -0.0083(6) -0.0079(6) -0.0010(6)
C29 0.0274(7) 0.0391(8) 0.0282(7) -0.0157(6) -0.0007(6) -0.0019(6)
C26 0.0261(7) 0.0372(8) 0.0283(7) -0.0142(6) -0.0066(6) -0.0001(6)
C9 0.0261(7) 0.0301(7) 0.0346(8) -0.0130(6) 0.0015(6) -0.0005(6)
C3 0.0399(9) 0.0256(7) 0.0310(7) -0.0117(6) 0.0037(6) -0.0023(6)
C5 0.0221(7) 0.0382(8) 0.0329(8) -0.0086(6) 0.0001(6) -0.0003(6)
C4 0.0313(8) 0.0305(8) 0.0343(8) -0.0077(6) 0.0059(6) 0.0033(6)
C20 0.0343(8) 0.0351(8) 0.0337(8) -0.0186(7) -0.0012(6) -0.0087(6)
C23 0.0219(7) 0.0548(10) 0.0349(8) -0.0233(7) -0.0020(6) -0.0072(6)
C10 0.0263(7) 0.0322(8) 0.0379(8) -0.0087(6) -0.0062(6) 0.0035(6)
B1 0.0197(7) 0.0233(7) 0.0189(7) -0.0078(6) -0.0019(5) -0.0052(6)
C30 0.0462(10) 0.0554(10) 0.0268(8) -0.0112(7) 0.0038(7) -0.0081(8)
C22 0.0432(9) 0.0486(10) 0.0349(8) -0.0201(7) -0.0071(7) -0.0063(7)
C31 0.0535(11) 0.0591(11) 0.0445(10) -0.0300(9) 0.0018(8) -0.0198(9)
C21 0.0573(11) 0.0474(10) 0.0538(11) -0.0218(9) -0.0031(9) -0.0243(9)
C24 0.0592(12) 0.0462(10) 0.0603(12) -0.0254(9) -0.0233(9) -0.0068(9)
C25 0.0513(11) 0.0668(12) 0.0344(9) -0.0134(9) -0.0099(8) -0.0184(9)
C27 0.0999(19) 0.0647(14) 0.0316(10) -0.0128(9) 0.0127(11) 0.0171(13)
C34 0.0570(14) 0.0567(14) 0.0877(19) 0.0269(13) 0.0263(13) 0.0034(11)
C28 0.0402(11) 0.0999(18) 0.133(2) -0.0954(19) 0.0109(12) -0.0190(11)
C32 0.0503(14) 0.105(2) 0.0790(18) -0.0110(16) 0.0064(12) 0.0082(14)
C33 0.0579(15) 0.0687(17) 0.140(3) -0.0271(18) 0.0230(17) -0.0125(12)

loop_
_atom_type_symbol
_atom_type_description
_atom_type_scat_dispersion_real
_atom_type_scat_dispersion_imag
_atom_type_scat_source
C C 0.0148 0.0070 'International Tables Vol C Tables 4.2.6.8 and 6.1.1.4'
H H 0.0000 0.0000 'International Tables Vol C Tables 4.2.6.8 and 6.1.1.4'
B B 0.0073 0.0030 'International Tables Vol C Tables 4.2.6.8 and 6.1.1.4'
N N 0.0253 0.0136 'International Tables Vol C Tables 4.2.6.8 and 6.1.1.4'

loop_
_geom_angle_atom_site_label_1
_geom_angle_atom_site_label_2
_geom_angle_atom_site_label_3
_geom_angle
_geom_angle_site_symmetry_1
_geom_angle_site_symmetry_3
_geom_angle_publ_flag
C13 N1 C1 120.96(10) . . ?
C13 N1 B1 107.61(11) . . ?
B1 N1 C1 130.39(11) . . ?
C19 N3 B1 121.32(11) . . ?
C15 N3 C19 115.39(11) . . ?
C15 N3 B1 123.28(11) . . ?
C14 N2 C7 120.38(10) . . ?
C14 N2 B1 107.23(11) . . ?
B1 N2 C7 129.55(11) . . ?
C2 C1 N1 118.30(12) . . ?
C6 C1 N1 119.62(11) . . ?
C6 C1 C2 122.08(12) . . ?
C17 C17 C18 124.10(15) 2_556 . ?
C17 C17 C16 123.69(15) 2_556 . ?
C18 C17 C16 112.22(11) . . ?
C14 C13 N1 109.42(11) . . ?
C19 C18 C17 122.78(12) . . ?
C8 C7 N2 119.85(12) . . ?
C8 C7 C12 121.49(12) . . ?
C12 C7 N2 118.65(12) . . ?
C18 C19 N3 123.33(12) . . ?
C13 C14 N2 109.88(11) . . ?
C15 C16 C17 122.97(12) . . ?
C7 C8 C29 121.93(12) . . ?
C9 C8 C7 118.38(13) . . ?
C9 C8 C29 119.70(13) . . ?
C7 C12 C26 122.84(12) . . ?
C11 C12 C7 117.75(13) . . ?
C11 C12 C26 119.41(12) . . ?
C16 C15 N3 123.31(12) . . ?
C1 C2 C20 121.88(12) . . ?
C3 C2 C1 117.82(13) . . ?
C3 C2 C20 120.31(13) . . ?
C1 C6 C23 121.32(12) . . ?
C5 C6 C1 117.52(13) . . ?
C5 C6 C23 121.16(13) . . ?
C10 C11 C12 121.57(14) . . ?
C8 C29 C30 111.27(12) . . ?
C8 C29 C31 111.13(13) . . ?
C30 C29 C31 110.80(13) . . ?
C12 C26 C27 110.85(14) . . ?
C28 C26 C12 111.50(13) . . ?
C28 C26 C27 113.1(2) . . ?
C10 C9 C8 120.91(14) . . ?
C4 C3 C2 120.94(14) . . ?
C4 C5 C6 121.39(14) . . ?
C3 C4 C5 120.23(14) . . ?
C2 C20 C22 111.74(13) . . ?
C2 C20 C21 110.95(13) . . ?
C21 C20 C22 111.39(13) . . ?
C6 C23 C24 111.69(13) . . ?
C6 C23 C25 112.46(14) . . ?
C25 C23 C24 109.97(14) . . ?
C11 C10 C9 119.86(14) . . ?
N1 B1 N3 128.26(12) . . ?
N2 B1 N1 105.86(11) . . ?
N2 B1 N3 125.87(12) . . ?
C32 C34 C33 122.6(2) . 2_755 ?
C34 C32 C33 117.2(2) . . ?
C34 C33 C32 120.2(2) 2_755 . ?

loop_
_geom_bond_atom_site_label_1
_geom_bond_atom_site_label_2
_geom_bond_distance
_geom_bond_site_symmetry_2
_geom_bond_publ_flag
N1 C1 1.4343(17) . ?
N1 C13 1.4067(16) . ?
N1 B1 1.4340(18) . ?
N3 C19 1.4028(17) . ?
N3 C15 1.4004(17) . ?
N3 B1 1.4530(18) . ?
N2 C7 1.4374(17) . ?
N2 C14 1.4098(17) . ?
N2 B1 1.4326(18) . ?
C1 C2 1.4055(19) . ?
C1 C6 1.3998(19) . ?
C17 C17 1.374(2) 2_556 ?
C17 C18 1.4536(18) . ?
C17 C16 1.4579(18) . ?
C13 C14 1.3401(19) . ?
C18 C19 1.3444(19) . ?
C7 C8 1.4015(19) . ?
C7 C12 1.4099(19) . ?
C16 C15 1.3396(19) . ?
C8 C29 1.5228(19) . ?
C8 C9 1.393(2) . ?
C12 C11 1.392(2) . ?
C12 C26 1.522(2) . ?
C2 C3 1.400(2) . ?
C2 C20 1.521(2) . ?
C6 C5 1.398(2) . ?
C6 C23 1.520(2) . ?
C11 C10 1.381(2) . ?
C29 C30 1.526(2) . ?
C29 C31 1.535(2) . ?
C26 C27 1.530(3) . ?
C26 C28 1.509(2) . ?
C9 C10 1.387(2) . ?
C3 C4 1.378(2) . ?
C5 C4 1.381(2) . ?
C20 C22 1.532(2) . ?
C20 C21 1.528(2) . ?
C23 C24 1.529(3) . ?
C23 C25 1.527(2) . ?
C34 C32 1.3924(7) . ?
C34 C33 1.3930(7) 2_755 ?
C32 C33 1.3934(7) . ?
